data_4131304
loop_
_publ_author_name
'Adak, Laksmikanta'
'Kawamura, Shintaro'
'Toma, Gabriel'
'Takenaka, Toshio'
'Isozaki, Katsuhiro'
'Takaya, Hikaru'
'Orita, Akihiro'
'Li, Ho C.'
'Shing, Tony K. M.'
'Nakamura, Masaharu'

_publ_section_title
;
 Synthesis of Aryl C-Glycosides via Iron-Catalyzed Cross Coupling of
 Halosugars: Stereoselective Anomeric Arylation of Glycosyl Radicals.
;
_journal_issue 31
_journal_name_full 'Journal of the American Chemical Society'
_journal_page_first 10693
_journal_page_last 10701
_journal_paper_doi 10.1021/jacs.7b03867
_journal_volume 139
_journal_year 2017
_chemical_absolute_configuration syn
_chemical_formula_moiety 'C17 H21 O7'
_chemical_formula_sum 'C17 H21 O7'
_chemical_formula_weight 337.35
_space_group_IT_number 92
_space_group_name_Hall 'P 4abw 2nw'
_space_group_name_H-M_alt 'P 41 21 2'
_symmetry_cell_setting tetragonal
_symmetry_Int_Tables_number 92
_symmetry_space_group_name_Hall 'P 4abw 2nw'
_symmetry_space_group_name_H-M 'P 41 21 2'
_atom_sites_solution_hydrogens geom
_atom_sites_solution_primary direct
_atom_sites_solution_secondary difmap
_cell_angle_alpha 90.0000
_cell_angle_beta 90.0000
_cell_angle_gamma 90.0000
_cell_formula_units_Z 8
_cell_length_a 11.8330(15)
_cell_length_b 11.8330(15)
_cell_length_c 24.665(4)
_cell_measurement_reflns_used 11595
_cell_measurement_temperature 113
_cell_measurement_theta_max 31.36
_cell_measurement_theta_min 1.91
_cell_volume 3453.6(8)
_computing_cell_refinement CrystalClear
_computing_data_collection 'CrystalClear (Rigaku/MSC Inc., 2006)'
_computing_data_reduction CrystalClear
_computing_molecular_graphics 'CrystalStructure 4.0'
_computing_publication_material 'CrystalStructure 4.0 (Rigaku, 2010)'
_computing_structure_refinement 'SHELXL97 (Sheldrick, 2008)'
_computing_structure_solution 'Il Milione (Burla, et al., 2007)'
_diffrn_ambient_temperature 113
_diffrn_detector_area_resol_mean 7.314
_diffrn_measured_fraction_theta_full 0.982
_diffrn_measured_fraction_theta_max 0.982
_diffrn_measurement_device_type 'Rigaku Saturn70'
_diffrn_measurement_method \w
_diffrn_radiation_type 'Mo K\a'
_diffrn_radiation_wavelength 0.71070
_diffrn_reflns_av_R_equivalents 0.0385
_diffrn_reflns_limit_h_max 15
_diffrn_reflns_limit_h_min -15
_diffrn_reflns_limit_k_max 15
_diffrn_reflns_limit_k_min -15
_diffrn_reflns_limit_l_max 32
_diffrn_reflns_limit_l_min -31
_diffrn_reflns_number 55016
_diffrn_reflns_theta_full 27.50
_diffrn_reflns_theta_max 27.50
_diffrn_standards_number 0
_exptl_absorpt_coefficient_mu 0.101
_exptl_absorpt_correction_type none
_exptl_crystal_colour white
_exptl_crystal_density_diffrn 1.298
_exptl_crystal_density_method 'not measured'
_exptl_crystal_description platelet
_exptl_crystal_F_000 1432.00
_exptl_crystal_size_max 0.200
_exptl_crystal_size_mid 0.200
_exptl_crystal_size_min 0.200
_refine_diff_density_max 0.180
_refine_diff_density_min -0.170
_refine_ls_extinction_method none
_refine_ls_goodness_of_fit_ref 1.105
_refine_ls_hydrogen_treatment refxyz
_refine_ls_number_parameters 297
_refine_ls_number_reflns 3910
_refine_ls_number_restraints 0
_refine_ls_R_factor_gt 0.0369
_refine_ls_shift/su_max 0.000
_refine_ls_structure_factor_coef Fsqd
_refine_ls_weighting_details 'w = 1/[\s^2^(Fo^2^)+(0.0747P)^2^+0.1871P] where P=(Fo^2^+2Fc^2^)/3'
_refine_ls_weighting_scheme calc
_refine_ls_wR_factor_ref 0.1135
_reflns_number_gt 3754
_reflns_number_total 3910
_reflns_threshold_expression F^2^>2.0\s(F^2^)
_cod_data_source_file ja7b03867_si_004.cif
_cod_data_source_block LA_Ph_01
_cod_original_cell_volume 3453.5(8)
_cod_database_code 4131304

loop_
_symmetry_equiv_pos_site_id
_symmetry_equiv_pos_as_xyz
1 +X,+Y,+Z
2 1/2-Y,1/2+X,1/4+Z
3 -X,-Y,1/2+Z
4 1/2+Y,1/2-X,3/4+Z
5 1/2-X,1/2+Y,1/4-Z
6 +Y,+X,-Z
7 1/2+X,1/2-Y,3/4-Z
8 -Y,-X,1/2-Z

loop_
_atom_site_label
_atom_site_type_symbol
_atom_site_fract_x
_atom_site_fract_y
_atom_site_fract_z
_atom_site_U_iso_or_equiv
_atom_site_adp_type
_atom_site_occupancy
_atom_site_symmetry_multiplicity
_atom_site_calc_flag
O1 O 0.54075(9) 0.26622(8) 0.02107(4) 0.0403(3) Uani 1.0 8 d
O2 O 0.49760(9) 0.39255(8) 0.15428(4) 0.0417(3) Uani 1.0 8 d
O3 O 0.5688(2) 0.2728(3) 0.21537(6) 0.1109(8) Uani 1.0 8 d
O4 O 0.61968(8) 0.52327(8) 0.07839(4) 0.0374(2) Uani 1.0 8 d
O5 O 0.76151(12) 0.60827(11) 0.12350(6) 0.0647(4) Uani 1.0 8 d
O6 O 0.79897(8) 0.43169(10) 0.02156(4) 0.0472(3) Uani 1.0 8 d
O7 O 0.93585(13) 0.3584(3) 0.07182(9) 0.1106(8) Uani 1.0 8 d
C1 C 0.47999(11) 0.31886(10) 0.06458(5) 0.0346(3) Uani 1.0 8 d
C2 C 0.56209(11) 0.33985(11) 0.11158(5) 0.0355(3) Uani 1.0 8 d
C3 C 0.66115(11) 0.41351(11) 0.09466(5) 0.0362(3) Uani 1.0 8 d
C4 C 0.71649(11) 0.35747(13) 0.04549(5) 0.0398(3) Uani 1.0 8 d
C5 C 0.62992(12) 0.33577(12) 0.00114(6) 0.0415(3) Uani 1.0 8 d
C6 C 0.49970(16) 0.34267(18) 0.20348(6) 0.0581(5) Uani 1.0 8 d
C7 C 0.4063(2) 0.3847(3) 0.23885(8) 0.0774(7) Uani 1.0 8 d
C8 C 0.68127(12) 0.61445(12) 0.09368(6) 0.0422(3) Uani 1.0 8 d
C9 C 0.63693(19) 0.72061(14) 0.06927(8) 0.0556(4) Uani 1.0 8 d
C10 C 0.90718(13) 0.4229(2) 0.03798(8) 0.0613(5) Uani 1.0 8 d
C11 C 0.97999(17) 0.5056(3) 0.00963(10) 0.0811(7) Uani 1.0 8 d
C12 C 0.38452(12) 0.24145(12) 0.08036(5) 0.0394(3) Uani 1.0 8 d
C13 C 0.40720(16) 0.13550(14) 0.10225(7) 0.0526(4) Uani 1.0 8 d
C14 C 0.3185(2) 0.06388(17) 0.11592(8) 0.0682(6) Uani 1.0 8 d
C15 C 0.2083(2) 0.0972(2) 0.10810(8) 0.0746(7) Uani 1.0 8 d
C16 C 0.18561(16) 0.2023(3) 0.08662(8) 0.0663(6) Uani 1.0 8 d
C17 C 0.27339(13) 0.27531(16) 0.07218(6) 0.0498(4) Uani 1.0 8 d
H12 H 0.4478(16) 0.3969(16) 0.0529(8) 0.042(5) Uiso 1.0 8 d
H21 H 0.5907(14) 0.2720(16) 0.1228(7) 0.038(4) Uiso 1.0 8 d
H22 H 0.7498(18) 0.2883(19) 0.0566(8) 0.054(5) Uiso 1.0 8 d
H23 H 0.6610(17) 0.2958(16) -0.0305(8) 0.048(5) Uiso 1.0 8 d
H24 H 0.6013(14) 0.4077(15) -0.0126(7) 0.035(4) Uiso 1.0 8 d
H25 H 0.7160(15) 0.4230(15) 0.1252(8) 0.044(5) Uiso 1.0 8 d
H26 H 0.487(3) 0.108(2) 0.1090(9) 0.069(7) Uiso 1.0 8 d
H27 H 0.332(3) -0.012(3) 0.1299(11) 0.087(8) Uiso 1.0 8 d
H28 H 0.149(3) 0.051(3) 0.1174(12) 0.085(8) Uiso 1.0 8 d
H29 H 0.115(2) 0.2294(19) 0.0809(9) 0.063(6) Uiso 1.0 8 d
H30 H 0.2542(19) 0.355(2) 0.0557(9) 0.058(6) Uiso 1.0 8 d
H31 H 0.336(3) 0.356(3) 0.2244(12) 0.099(9) Uiso 1.0 8 d
H32 H 0.419(4) 0.366(4) 0.2739(17) 0.131(13) Uiso 1.0 8 d
H33 H 0.393(3) 0.469(3) 0.2315(13) 0.101(10) Uiso 1.0 8 d
H34 H 0.587(3) 0.711(3) 0.0394(12) 0.081(8) Uiso 1.0 8 d
H35 H 0.609(3) 0.762(4) 0.0984(15) 0.114(11) Uiso 1.0 8 d
H36 H 0.695(3) 0.763(3) 0.0563(13) 0.098(10) Uiso 1.0 8 d
H37 H 0.959(3) 0.510(3) -0.0278(13) 0.090(8) Uiso 1.0 8 d
H38 H 0.969(4) 0.574(4) 0.0282(19) 0.149(15) Uiso 1.0 8 d
H39 H 1.065(3) 0.491(3) 0.0157(13) 0.105(9) Uiso 1.0 8 d

loop_
_atom_site_aniso_label
_atom_site_aniso_U_11
_atom_site_aniso_U_22
_atom_site_aniso_U_33
_atom_site_aniso_U_12
_atom_site_aniso_U_13
_atom_site_aniso_U_23
O1 0.0444(5) 0.0376(5) 0.0390(5) -0.0049(4) 0.0023(4) -0.0058(4)
O2 0.0466(6) 0.0430(5) 0.0354(5) -0.0027(4) 0.0041(4) -0.0025(4)
O3 0.1262(17) 0.154(2) 0.0530(8) 0.0495(15) 0.0005(9) 0.0379(11)
O4 0.0367(5) 0.0321(5) 0.0433(5) -0.0033(4) -0.0072(4) -0.0015(4)
O5 0.0634(8) 0.0558(7) 0.0748(8) -0.0169(6) -0.0310(7) -0.0008(6)
O6 0.0331(5) 0.0580(7) 0.0506(6) -0.0051(5) 0.0020(4) 0.0036(5)
O7 0.0406(7) 0.170(2) 0.1208(15) 0.0052(10) -0.0111(8) 0.0652(15)
C1 0.0371(6) 0.0308(6) 0.0361(6) 0.0001(5) -0.0014(5) -0.0005(5)
C2 0.0382(7) 0.0330(6) 0.0354(6) 0.0006(5) -0.0014(5) -0.0002(5)
C3 0.0344(6) 0.0364(6) 0.0378(6) 0.0016(5) -0.0048(5) 0.0008(5)
C4 0.0340(6) 0.0421(7) 0.0433(7) 0.0015(6) 0.0010(5) -0.0000(6)
C5 0.0404(7) 0.0447(7) 0.0392(7) -0.0059(6) 0.0015(6) -0.0022(6)
C6 0.0615(10) 0.0767(12) 0.0361(7) -0.0085(9) -0.0018(7) 0.0042(7)
C7 0.0721(13) 0.115(2) 0.0457(10) -0.0214(13) 0.0172(9) -0.0039(11)
C8 0.0438(7) 0.0406(7) 0.0421(7) -0.0104(6) -0.0032(6) -0.0047(6)
C9 0.0703(11) 0.0376(8) 0.0590(9) -0.0103(8) -0.0136(9) 0.0002(7)
C10 0.0308(7) 0.0972(15) 0.0560(9) 0.0011(8) 0.0032(6) -0.0003(10)
C11 0.0450(10) 0.124(2) 0.0741(14) -0.0278(12) 0.0118(9) -0.0078(14)
C12 0.0424(7) 0.0390(7) 0.0367(6) -0.0072(6) 0.0014(5) -0.0044(5)
C13 0.0626(10) 0.0408(7) 0.0544(8) -0.0104(7) 0.0027(7) 0.0026(7)
C14 0.0929(16) 0.0512(10) 0.0604(10) -0.0299(10) 0.0100(10) 0.0014(8)
C15 0.0784(14) 0.0884(15) 0.0569(10) -0.0474(12) 0.0166(10) -0.0084(10)
C16 0.0442(9) 0.0956(15) 0.0593(10) -0.0194(10) 0.0069(8) -0.0140(10)
C17 0.0421(8) 0.0599(9) 0.0474(8) -0.0062(7) 0.0019(6) -0.0082(7)

loop_
_atom_type_symbol
_atom_type_description
_atom_type_scat_dispersion_real
_atom_type_scat_dispersion_imag
_atom_type_scat_source
C C 0.0033 0.0016
;
International Tables for Crystallography
(1992, Vol. C, Tables 4.2.6.8 and 6.1.1.4)
;
H H 0.0000 0.0000
;
International Tables for Crystallography
(1992, Vol. C, Table 6.1.1.4)
;
O O 0.0106 0.0060
;
International Tables for Crystallography
(1992, Vol. C, Tables 4.2.6.8 and 6.1.1.4)
;

loop_
_geom_angle_atom_site_label_1
_geom_angle_atom_site_label_2
_geom_angle_atom_site_label_3
_geom_angle
_geom_angle_publ_flag
C1 O1 C5 112.23(10) yes
C2 O2 C6 117.24(12) yes
C3 O4 C8 117.10(11) yes
C4 O6 C10 118.31(13) yes
O1 C1 C2 108.58(11) yes
O1 C1 C12 107.78(10) yes
C2 C1 C12 112.25(11) yes
O2 C2 C1 106.68(11) yes
O2 C2 C3 111.15(11) yes
C1 C2 C3 111.98(11) yes
O4 C3 C2 109.26(11) yes
O4 C3 C4 108.35(11) yes
C2 C3 C4 107.42(11) yes
O6 C4 C3 110.54(12) yes
O6 C4 C5 105.36(11) yes
C3 C4 C5 110.81(11) yes
O1 C5 C4 110.37(12) yes
O2 C6 O3 122.28(17) yes
O2 C6 C7 111.46(18) yes
O3 C6 C7 126.26(18) yes
O4 C8 O5 123.09(14) yes
O4 C8 C9 111.70(13) yes
O5 C8 C9 125.22(15) yes
O6 C10 O7 122.38(18) yes
O6 C10 C11 111.14(18) yes
O7 C10 C11 126.46(18) yes
C1 C12 C13 120.26(14) yes
C1 C12 C17 119.81(13) yes
C13 C12 C17 119.92(15) yes
C12 C13 C14 119.86(18) yes
C13 C14 C15 120.5(2) yes
C14 C15 C16 119.8(3) yes
C15 C16 C17 120.77(19) yes
C12 C17 C16 119.21(17) yes
O1 C1 H12 111.3(11) no
C2 C1 H12 107.3(11) no
C12 C1 H12 109.7(10) no
O2 C2 H21 110.7(11) no
C1 C2 H21 108.8(11) no
C3 C2 H21 107.6(11) no
O4 C3 H25 109.2(11) no
C2 C3 H25 111.0(11) no
C4 C3 H25 111.5(11) no
O6 C4 H22 111.3(13) no
C3 C4 H22 108.8(12) no
C5 C4 H22 110.0(13) no
O1 C5 H23 105.8(12) no
O1 C5 H24 111.5(10) no
C4 C5 H23 113.6(12) no
C4 C5 H24 109.6(10) no
H23 C5 H24 105.9(15) no
C6 C7 H31 107.8(19) no
C6 C7 H32 111(3) no
C6 C7 H33 109.5(18) no
H31 C7 H32 114(3) no
H31 C7 H33 98(3) no
H32 C7 H33 116(4) no
C8 C9 H34 115.7(17) no
C8 C9 H35 105(3) no
C8 C9 H36 110(2) no
H34 C9 H35 116(3) no
H34 C9 H36 105(3) no
H35 C9 H36 105(3) no
C10 C11 H37 110.1(18) no
C10 C11 H38 105(3) no
C10 C11 H39 112.9(19) no
H37 C11 H38 113(4) no
H37 C11 H39 113(3) no
H38 C11 H39 102(4) no
C12 C13 H26 122.4(14) no
C14 C13 H26 117.8(14) no
C13 C14 H27 121.4(17) no
C15 C14 H27 118.1(17) no
C14 C15 H28 121.5(19) no
C16 C15 H28 118.7(19) no
C15 C16 H29 124.1(15) no
C17 C16 H29 115.1(15) no
C12 C17 H30 121.3(12) no
C16 C17 H30 119.5(12) no

loop_
_geom_bond_atom_site_label_1
_geom_bond_atom_site_label_2
_geom_bond_distance
_geom_bond_publ_flag
O1 C1 1.4341(16) yes
O1 C5 1.4256(18) yes
O2 C2 1.4424(17) yes
O2 C6 1.3497(19) yes
O3 C6 1.199(4) yes
O4 C3 1.4452(17) yes
O4 C8 1.3555(18) yes
O5 C8 1.203(2) yes
O6 C4 1.4395(18) yes
O6 C10 1.3470(19) yes
O7 C10 1.181(4) yes
C1 C2 1.5327(18) yes
C1 C12 1.5056(19) yes
C2 C3 1.5192(19) yes
C3 C4 1.5295(19) yes
C4 C5 1.520(2) yes
C6 C7 1.493(3) yes
C8 C9 1.489(3) yes
C10 C11 1.479(4) yes
C12 C13 1.391(3) yes
C12 C17 1.389(3) yes
C13 C14 1.390(3) yes
C14 C15 1.376(4) yes
C15 C16 1.378(4) yes
C16 C17 1.397(3) yes
C1 H12 1.039(19) no
C2 H21 0.915(18) no
C3 H25 1.001(18) no
C4 H22 0.95(3) no
C5 H23 0.983(19) no
C5 H24 0.977(17) no
C7 H31 0.96(4) no
C7 H32 0.91(4) no
C7 H33 1.03(4) no
C9 H34 0.95(3) no
C9 H35 0.93(4) no
C9 H36 0.90(4) no
C11 H37 0.96(4) no
C11 H38 0.94(5) no
C11 H39 1.03(4) no
C13 H26 1.02(3) no
C14 H27 0.98(3) no
C15 H28 0.92(3) no
C16 H29 0.90(3) no
C17 H30 1.05(3) no

loop_
_geom_contact_atom_site_label_1
_geom_contact_atom_site_label_2
_geom_contact_distance
_geom_contact_publ_flag
_geom_contact_site_symmetry_2
O1 O4 3.4818(14) no .
O1 C3 2.8917(17) no .
O1 C13 2.983(2) no .
O1 C17 3.4073(19) no .
O2 O4 2.8254(14) no .
O2 C12 2.8829(17) no .
O2 C13 3.470(2) no .
O3 C2 2.681(2) no .
O3 C3 3.582(3) no .
O4 O6 2.7641(14) no .
O4 C1 2.9494(16) no .
O4 C5 2.9270(18) no .
O5 O6 3.2991(18) no .
O5 C3 2.6884(19) no .
O5 C4 3.577(2) no .
O5 C10 3.497(3) no .
O6 C8 3.1274(19) no .
O7 C3 3.363(3) no .
O7 C4 2.676(2) no .
C1 C4 2.8744(19) no .
C1 C6 3.445(2) no .
C2 C5 2.840(2) no .
C2 C8 3.570(2) no .
C2 C13 3.043(3) no .
C3 C6 3.399(3) no .
C3 C10 3.231(2) no .
C4 C8 3.291(2) no .
C5 C10 3.557(3) no .
C6 C12 3.537(2) no .
C12 C15 2.781(3) no .
C13 C16 2.765(3) no .
C14 C17 2.776(3) no .
O1 C11 3.495(3) no 6_545
O2 C15 3.448(3) no 5_555
O3 O3 3.154(4) no 8_665
O3 O5 3.554(3) no 5_645
O3 C6 3.514(3) no 8_665
O3 C11 3.273(5) no 5_645
O5 O3 3.554(3) no 5_655
O5 C2 3.464(2) no 5_655
O5 C4 3.571(2) no 5_655
O6 C9 3.432(3) no 6_555
O7 C9 3.258(3) no 5_645
O7 C16 3.504(3) no 1_655
C2 O5 3.464(2) no 5_645
C4 O5 3.571(2) no 5_645
C5 C15 3.587(3) no 4_554
C6 O3 3.514(3) no 8_665
C6 C6 3.496(3) no 8_665
C6 C7 3.565(4) no 8_665
C7 C6 3.565(4) no 8_665
C7 C7 3.539(5) no 8_665
C9 O6 3.432(3) no 6_555
C9 O7 3.258(3) no 5_655
C11 O1 3.495(3) no 6_655
C11 O3 3.273(5) no 5_655
C11 C13 3.515(3) no 6_655
C13 C11 3.515(3) no 6_545
C15 O2 3.448(3) no 5_545
C15 C5 3.587(3) no 2_545
C16 O7 3.504(3) no 1_455
C17 C17 3.561(3) no 6_555
O1 H21 2.580(17) no .
O1 H22 2.64(2) no .
O1 H26 2.94(3) no .
O2 H12 2.569(19) no .
O2 H25 2.707(18) no .
O2 H26 3.55(3) no .
O2 H31 2.61(4) no .
O2 H32 3.11(4) no .
O2 H33 2.45(4) no .
O3 H21 2.297(17) no .
O3 H25 3.338(19) no .
O3 H26 3.41(3) no .
O3 H31 2.93(4) no .
O3 H32 2.54(4) no .
O3 H33 3.14(4) no .
O4 H12 2.602(19) no .
O4 H21 3.188(19) no .
O4 H22 3.22(3) no .
O4 H24 2.637(17) no .
O4 H34 2.45(3) no .
O4 H35 2.87(4) no .
O4 H36 3.02(4) no .
O5 H25 2.258(18) no .
O5 H34 3.17(3) no .
O5 H35 2.63(4) no .
O5 H36 2.59(4) no .
O5 H38 3.43(5) no .
O6 H23 2.627(19) no .
O6 H24 2.502(17) no .
O6 H25 2.740(19) no .
O6 H37 2.44(3) no .
O6 H38 2.63(5) no .
O6 H39 3.23(4) no .
O7 H22 2.38(2) no .
O7 H25 3.014(18) no .
O7 H37 3.05(4) no .
O7 H38 2.80(5) no .
O7 H39 2.59(4) no .
C1 H22 3.22(2) no .
C1 H23 3.19(2) no .
C1 H24 2.605(17) no .
C1 H25 3.399(18) no .
C1 H26 2.73(3) no .
C1 H30 2.71(3) no .
C2 H22 2.67(2) no .
C2 H24 3.200(17) no .
C2 H26 2.89(3) no .
C3 H12 2.734(19) no .
C3 H23 3.386(19) no .
C3 H24 2.739(17) no .
C4 H12 3.219(18) no .
C4 H21 2.623(17) no .
C5 H12 2.608(19) no .
C5 H21 3.130(17) no .
C5 H25 3.386(19) no .
C6 H21 2.411(17) no .
C6 H25 3.344(18) no .
C8 H25 2.430(18) no .
C10 H22 2.49(2) no .
C10 H25 3.121(18) no .
C12 H21 2.680(17) no .
C12 H27 3.30(3) no .
C12 H29 3.19(3) no .
C13 H12 3.358(19) no .
C13 H21 2.753(18) no .
C13 H28 3.24(3) no .
C13 H30 3.37(3) no .
C14 H29 3.22(3) no .
C15 H26 3.30(3) no .
C15 H30 3.36(3) no .
C16 H27 3.25(3) no .
C17 H12 2.560(19) no .
C17 H26 3.34(3) no .
C17 H28 3.23(3) no .
H12 H21 2.83(3) no .
H12 H23 3.47(3) no .
H12 H24 2.43(3) no .
H12 H30 2.34(3) no .
H21 H22 2.50(3) no .
H21 H25 2.32(3) no .
H21 H26 2.32(3) no .
H22 H23 2.39(3) no .
H22 H24 2.83(3) no .
H22 H25 2.36(3) no .
H26 H27 2.37(4) no .
H27 H28 2.32(4) no .
H28 H29 2.32(4) no .
H29 H30 2.30(4) no .
O1 H12 3.293(19) no 6_555
O1 H30 2.91(3) no 6_555
O1 H39 2.62(4) no 6_545
O2 H28 2.61(3) no 5_555
O2 H32 3.27(4) no 8_665
O3 H36 3.14(4) no 2_645
O3 H36 2.85(4) no 5_645
O3 H37 3.49(3) no 5_645
O3 H38 2.40(5) no 5_645
O4 H24 3.127(17) no 6_555
O4 H28 3.46(3) no 5_555
O4 H34 3.19(3) no 6_555
O5 H21 2.611(18) no 5_655
O5 H22 2.74(2) no 5_655
O5 H26 3.00(3) no 5_655
O5 H32 2.96(4) no 8_665
O6 H31 3.44(4) no 4_554
O6 H34 2.59(3) no 6_555
O7 H26 3.53(3) no 5_655
O7 H27 3.36(3) no 5_655
O7 H29 2.63(3) no 1_655
O7 H31 3.46(4) no 4_554
O7 H32 3.59(4) no 4_554
O7 H35 2.34(4) no 5_645
O7 H36 3.56(4) no 5_645
C1 H12 3.420(19) no 6_555
C1 H28 3.57(3) no 5_555
C1 H30 3.40(3) no 6_555
C2 H28 3.57(3) no 5_555
C3 H35 3.55(4) no 5_645
C3 H36 3.47(4) no 5_645
C4 H31 3.33(4) no 4_554
C4 H34 3.43(3) no 6_555
C4 H35 3.52(4) no 5_645
C5 H12 3.338(19) no 6_555
C5 H28 3.43(3) no 4_554
C5 H31 3.43(4) no 4_554
C5 H34 3.28(3) no 6_555
C6 H28 3.50(3) no 5_555
C6 H32 3.28(4) no 8_665
C6 H33 3.53(4) no 8_665
C6 H38 3.23(5) no 5_645
C7 H22 3.26(2) no 2_545
C7 H28 3.35(3) no 5_555
C7 H32 3.57(4) no 8_665
C7 H33 3.10(4) no 8_665
C8 H21 3.382(18) no 5_655
C8 H22 3.31(2) no 5_655
C8 H32 3.34(4) no 8_665
C8 H34 3.32(3) no 6_555
C9 H21 3.577(17) no 5_655
C9 H22 3.44(2) no 5_655
C9 H24 3.362(17) no 6_555
C9 H25 3.261(18) no 5_655
C9 H34 3.24(3) no 6_555
C9 H36 3.45(4) no 6_555
C9 H37 3.36(3) no 6_555
C10 H26 3.58(3) no 5_655
C10 H29 3.53(3) no 1_655
C10 H31 3.50(4) no 4_554
C10 H34 3.57(3) no 6_555
C10 H35 3.40(4) no 5_645
C11 H26 3.48(3) no 5_655
C11 H26 3.30(3) no 6_655
C11 H27 3.52(3) no 5_655
C11 H34 3.54(3) no 6_555
C12 H30 3.38(2) no 6_555
C12 H39 3.40(4) no 6_545
C13 H37 3.03(3) no 6_545
C13 H38 3.37(5) no 5_645
C13 H39 3.19(4) no 6_545
C14 H23 3.111(19) no 2_545
C14 H30 3.25(3) no 5_545
C14 H37 3.37(3) no 6_545
C14 H39 3.34(4) no 5_645
C15 H23 2.85(2) no 2_545
C15 H24 3.473(17) no 2_545
C15 H30 3.60(3) no 5_545
C15 H31 3.54(4) no 5_545
C15 H33 2.93(4) no 5_545
C16 H23 3.321(19) no 2_545
C16 H27 3.49(3) no 5_555
C16 H33 3.36(4) no 5_545
C17 H27 3.05(3) no 5_555
C17 H30 3.31(3) no 6_555
H12 O1 3.293(19) no 6_555
H12 C1 3.420(19) no 6_555
H12 C5 3.338(19) no 6_555
H12 H12 2.75(3) no 6_555
H12 H24 2.66(3) no 6_555
H12 H28 2.92(4) no 5_555
H12 H30 3.35(3) no 6_555
H21 O5 2.611(18) no 5_645
H21 C8 3.382(18) no 5_645
H21 C9 3.577(17) no 5_645
H21 H36 3.09(4) no 5_645
H21 H38 3.46(5) no 5_645
H22 O5 2.74(2) no 5_645
H22 C7 3.26(2) no 4_554
H22 C8 3.31(2) no 5_645
H22 C9 3.44(2) no 5_645
H22 H31 2.81(4) no 4_554
H22 H32 2.93(5) no 4_554
H22 H35 2.89(4) no 5_645
H22 H36 3.46(4) no 5_645
H23 C14 3.111(19) no 4_554
H23 C15 2.85(2) no 4_554
H23 C16 3.321(19) no 4_554
H23 H27 3.37(4) no 4_554
H23 H28 2.91(4) no 4_554
H23 H31 2.79(4) no 4_554
H23 H34 3.50(4) no 6_555
H23 H39 3.41(4) no 6_545
H24 O4 3.127(17) no 6_555
H24 C9 3.362(17) no 6_555
H24 C15 3.473(17) no 4_554
H24 H12 2.66(3) no 6_555
H24 H24 3.30(3) no 6_555
H24 H28 3.09(4) no 4_554
H24 H30 3.60(3) no 6_555
H24 H34 2.57(4) no 6_555
H25 C9 3.261(18) no 5_645
H25 H32 3.26(5) no 8_665
H25 H35 2.89(4) no 5_645
H25 H36 2.75(4) no 5_645
H26 O5 3.00(3) no 5_645
H26 O7 3.53(3) no 5_645
H26 C10 3.58(3) no 5_645
H26 C11 3.48(3) no 5_645
H26 C11 3.30(3) no 6_545
H26 H37 2.68(4) no 6_545
H26 H38 2.86(6) no 5_645
H26 H39 3.44(4) no 5_645
H26 H39 3.12(4) no 6_545
H27 O7 3.36(3) no 5_645
H27 C11 3.52(3) no 5_645
H27 C16 3.49(3) no 5_545
H27 C17 3.05(3) no 5_545
H27 H23 3.37(4) no 2_545
H27 H29 3.27(4) no 5_545
H27 H30 2.46(4) no 5_545
H27 H37 3.30(5) no 6_545
H27 H38 3.42(6) no 5_645
H27 H39 2.85(5) no 5_645
H28 O2 2.61(3) no 5_545
H28 O4 3.46(3) no 5_545
H28 C1 3.57(3) no 5_545
H28 C2 3.57(3) no 5_545
H28 C5 3.43(3) no 2_545
H28 C6 3.50(3) no 5_545
H28 C7 3.35(3) no 5_545
H28 H12 2.92(4) no 5_545
H28 H23 2.91(4) no 2_545
H28 H24 3.09(4) no 2_545
H28 H30 3.21(4) no 5_545
H28 H31 3.24(5) no 5_545
H28 H33 2.67(5) no 5_545
H29 O7 2.63(3) no 1_455
H29 C10 3.53(3) no 1_455
H29 H27 3.27(4) no 5_555
H29 H33 3.33(4) no 4_454
H29 H33 3.44(4) no 5_545
H29 H35 3.20(5) no 5_545
H29 H39 3.54(4) no 1_455
H30 O1 2.91(3) no 6_555
H30 C1 3.40(3) no 6_555
H30 C12 3.38(2) no 6_555
H30 C14 3.25(3) no 5_555
H30 C15 3.60(3) no 5_555
H30 C17 3.31(3) no 6_555
H30 H12 3.35(3) no 6_555
H30 H24 3.60(3) no 6_555
H30 H27 2.46(4) no 5_555
H30 H28 3.21(4) no 5_555
H30 H30 3.23(3) no 6_555
H30 H39 2.93(4) no 1_455
H31 O6 3.44(4) no 2_545
H31 O7 3.46(4) no 2_545
H31 C4 3.33(4) no 2_545
H31 C5 3.43(4) no 2_545
H31 C10 3.50(4) no 2_545
H31 C15 3.54(4) no 5_555
H31 H22 2.81(4) no 2_545
H31 H23 2.79(4) no 2_545
H31 H28 3.24(5) no 5_555
H32 O2 3.27(4) no 8_665
H32 O5 2.96(4) no 8_665
H32 O7 3.59(4) no 2_545
H32 C6 3.28(4) no 8_665
H32 C7 3.57(4) no 8_665
H32 C8 3.34(4) no 8_665
H32 H22 2.93(5) no 2_545
H32 H25 3.26(5) no 8_665
H32 H33 3.14(6) no 8_665
H33 C6 3.53(4) no 8_665
H33 C7 3.10(4) no 8_665
H33 C15 2.93(4) no 5_555
H33 C16 3.36(4) no 5_555
H33 H28 2.67(5) no 5_555
H33 H29 3.33(4) no 2_555
H33 H29 3.44(4) no 5_555
H33 H32 3.14(6) no 8_665
H33 H33 2.47(5) no 8_665
H34 O4 3.19(3) no 6_555
H34 O6 2.59(3) no 6_555
H34 C4 3.43(3) no 6_555
H34 C5 3.28(3) no 6_555
H34 C8 3.32(3) no 6_555
H34 C9 3.24(3) no 6_555
H34 C10 3.57(3) no 6_555
H34 C11 3.54(3) no 6_555
H34 H23 3.50(4) no 6_555
H34 H24 2.57(4) no 6_555
H34 H34 2.85(4) no 6_555
H34 H36 3.15(5) no 6_555
H34 H37 3.09(4) no 6_555
H34 H38 3.48(6) no 6_555
H35 O7 2.34(4) no 5_655
H35 C3 3.55(4) no 5_655
H35 C4 3.52(4) no 5_655
H35 C10 3.40(4) no 5_655
H35 H22 2.89(4) no 5_655
H35 H25 2.89(4) no 5_655
H35 H29 3.20(5) no 5_555
H35 H37 3.15(5) no 6_555
H36 O3 3.14(4) no 4_564
H36 O3 2.85(4) no 5_655
H36 O7 3.56(4) no 5_655
H36 C3 3.47(4) no 5_655
H36 C9 3.45(4) no 6_555
H36 H21 3.09(4) no 5_655
H36 H22 3.46(4) no 5_655
H36 H25 2.75(4) no 5_655
H36 H34 3.15(5) no 6_555
H36 H36 3.00(5) no 6_555
H36 H37 3.27(5) no 6_555
H36 H38 3.51(6) no 6_555
H37 O3 3.49(3) no 5_655
H37 C9 3.36(3) no 6_555
H37 C13 3.03(3) no 6_655
H37 C14 3.37(3) no 6_655
H37 H26 2.68(4) no 6_655
H37 H27 3.30(5) no 6_655
H37 H34 3.09(4) no 6_555
H37 H35 3.15(5) no 6_555
H37 H36 3.27(5) no 6_555
H38 O3 2.40(5) no 5_655
H38 C6 3.23(5) no 5_655
H38 C13 3.37(5) no 5_655
H38 H21 3.46(5) no 5_655
H38 H26 2.86(6) no 5_655
H38 H27 3.42(6) no 5_655
H38 H34 3.48(6) no 6_555
H38 H36 3.51(6) no 6_555
H39 O1 2.62(4) no 6_655
H39 C12 3.40(4) no 6_655
H39 C13 3.19(4) no 6_655
H39 C14 3.34(4) no 5_655
H39 H23 3.41(4) no 6_655
H39 H26 3.44(4) no 5_655
H39 H26 3.12(4) no 6_655
H39 H27 2.85(5) no 5_655
H39 H29 3.54(4) no 1_655
H39 H30 2.93(4) no 1_655

loop_
_geom_torsion_atom_site_label_1
_geom_torsion_atom_site_label_2
_geom_torsion_atom_site_label_3
_geom_torsion_atom_site_label_4
_geom_torsion
_geom_torsion_publ_flag
C1 O1 C5 C4 62.13(13) no
C5 O1 C1 C2 -61.22(12) no
C5 O1 C1 C12 176.96(9) no
C2 O2 C6 O3 15.4(3) no
C2 O2 C6 C7 -163.85(11) no
C6 O2 C2 C1 125.08(13) no
C6 O2 C2 C3 -112.59(13) no
C3 O4 C8 O5 -6.58(19) no
C3 O4 C8 C9 173.58(10) no
C8 O4 C3 C2 140.11(11) no
C8 O4 C3 C4 -103.14(12) no
C4 O6 C10 O7 -1.5(3) no
C4 O6 C10 C11 -179.64(12) no
C10 O6 C4 C3 92.48(16) no
C10 O6 C4 C5 -147.77(14) no
O1 C1 C2 O2 -179.94(9) no
O1 C1 C2 C3 58.26(12) no
O1 C1 C12 C13 64.69(14) no
O1 C1 C12 C17 -114.24(12) no
C2 C1 C12 C13 -54.82(15) no
C2 C1 C12 C17 126.24(11) no
C12 C1 C2 O2 -60.89(13) no
C12 C1 C2 C3 177.31(10) no
O2 C2 C3 O4 -56.62(13) no
O2 C2 C3 C4 -173.95(9) no
C1 C2 C3 O4 62.59(13) no
C1 C2 C3 C4 -54.75(13) no
O4 C3 C4 O6 52.39(13) no
O4 C3 C4 C5 -64.03(13) no
C2 C3 C4 O6 170.32(10) no
C2 C3 C4 C5 53.90(13) no
O6 C4 C5 O1 -177.63(10) no
C3 C4 C5 O1 -58.06(15) no
C1 C12 C13 C14 -179.00(12) no
C1 C12 C17 C16 179.50(11) no
C13 C12 C17 C16 0.6(2) no
C17 C12 C13 C14 -0.1(3) no
C12 C13 C14 C15 -0.2(3) no
C13 C14 C15 C16 -0.1(3) no
C14 C15 C16 C17 0.6(3) no
C15 C16 C17 C12 -0.8(3) no
